data_4336853
loop_
_publ_author_name
'Niko Fischer'
'Manuel Joas'
'Thomas M. Klap\"otke'
'J\"org Stierstorfer'

_publ_contact_author_address
;
Department Chemie
Ludwig-Maximilians Universit\"at
Butenandtstra\&se 5-13 (Haus D)
D-81377 M\"unchen
Bundesrepublik Deutschland
;
_publ_contact_author_email tmk@cup.uni-muenchen.de
_publ_contact_author_fax '+49 89 2180 77492'
_publ_contact_author_name 'Thomas M. Klapo\"tke'
_publ_contact_author_phone '+49 89 2180 77491'
_publ_section_title
;
 Transition Metal Complexes of 3-Amino-1-nitroguanidine as Laser Ignitible
 Primary Explosives: Structures and Properties
;
_journal_name_full 'Inorganic Chemistry'
_journal_page_first 13791
_journal_page_last 13802
_journal_paper_doi 10.1021/ic402038x
_journal_volume 52
_journal_year 2013
_chemical_formula_sum 'C2 H14 Cl2 Co N10 O6'
_chemical_formula_weight 404.06
_chemical_name_common Co(ANG)2(Cl)2(H2O)2
_chemical_name_systematic 'Bis(3-amino-1-nitroguanidine)cobalt(II) chloride dihydrate'
_space_group_IT_number 14
_symmetry_cell_setting monoclinic
_symmetry_Int_Tables_number 14
_symmetry_space_group_name_Hall '-P 2yn'
_symmetry_space_group_name_H-M 'P 1 21/n 1'
_atom_sites_solution_hydrogens difmap
_atom_sites_solution_primary direct
_atom_sites_solution_secondary difmap
_audit_author_name 'Joerg Stierstorfer'
_audit_creation_date
;
'Wed Mar 14 22:38:32 2012'
;
_audit_creation_method
;
CrysAlisPro, Oxford Diffraction Ltd.,
Version 1.171.35.11 (release 16-05-2011 CrysAlis171 .NET)
(compiled May 16 2011,17:55:39)
;
_audit_update_record 29.08.2012
_cell_angle_alpha 90.00
_cell_angle_beta 118.913(6)
_cell_angle_gamma 90.00
_cell_formula_units_Z 2
_cell_length_a 7.7202(3)
_cell_length_b 13.1080(4)
_cell_length_c 7.8612(3)
_cell_measurement_reflns_used 3425
_cell_measurement_temperature 173(2)
_cell_measurement_theta_max 32.2632
_cell_measurement_theta_min 4.2856
_cell_volume 696.37(6)
_computing_cell_refinement
;
CrysAlisPro, Agilent Technologies,
Version 1.171.35.11 (release 16-05-2011 CrysAlis171 .NET)
(compiled May 16 2011,17:55:39)
;
_computing_data_collection
;
CrysAlisPro, Agilent Technologies,
Version 1.171.35.11 (release 16-05-2011 CrysAlis171 .NET)
(compiled May 16 2011,17:55:39)
;
_computing_data_reduction
;
CrysAlisPro, Agilent Technologies,
Version 1.171.35.11 (release 16-05-2011 CrysAlis171 .NET)
(compiled May 16 2011,17:55:39)
;
_computing_molecular_graphics
;
'ORTEP (M. N. Burnett, C. K. Johnson, ORTEP-III: Oak Ridge Thermal Ellipsoid
;
_computing_publication_material 'PLATON (A. L. Spek, Acta Crystallogr, Sect. A, 1990, 46, C34, 1995 version).'
_computing_structure_refinement 'SHELXL-97 (Sheldrick, 1997)'
_computing_structure_solution SIR-92
_diffrn_ambient_temperature 173
_diffrn_detector_area_resol_mean 15.9809
_diffrn_measured_fraction_theta_full 0.996
_diffrn_measured_fraction_theta_max 0.996
_diffrn_measurement_device 'CCD camera on \k-goniostat'
_diffrn_measurement_device_type 'Xcalibur, Sapphire3'
_diffrn_measurement_method '\w scans'
_diffrn_orient_matrix_UB_11 -0.0418764000
_diffrn_orient_matrix_UB_12 -0.0479730000
_diffrn_orient_matrix_UB_13 0.0012986000
_diffrn_orient_matrix_UB_21 -0.0957857000
_diffrn_orient_matrix_UB_22 0.0221032000
_diffrn_orient_matrix_UB_23 -0.0463389000
_diffrn_orient_matrix_UB_31 -0.0091808000
_diffrn_orient_matrix_UB_32 -0.0117881000
_diffrn_orient_matrix_UB_33 -0.0920626000
_diffrn_radiation_collimation 0.5
_diffrn_radiation_monochromator graphite
_diffrn_radiation_source 'Enhance (Mo) x-ray Source'
_diffrn_radiation_type 'Mo K\a'
_diffrn_radiation_wavelength 0.71073
_diffrn_reflns_av_R_equivalents 0.0293
_diffrn_reflns_av_sigmaI/netI 0.0196
_diffrn_reflns_limit_h_max 9
_diffrn_reflns_limit_h_min -9
_diffrn_reflns_limit_k_max 15
_diffrn_reflns_limit_k_min -15
_diffrn_reflns_limit_l_max 9
_diffrn_reflns_limit_l_min -9
_diffrn_reflns_number 6608
_diffrn_reflns_theta_full 25.49
_diffrn_reflns_theta_max 25.49
_diffrn_reflns_theta_min 4.29
_diffrn_source_current 40
_diffrn_source_type 'Spellman generator'
_diffrn_source_voltage 50
_exptl_absorpt_coefficient_mu 1.663
_exptl_absorpt_correction_T_max 0.8514
_exptl_absorpt_correction_T_min 0.5938
_exptl_absorpt_correction_type multi-scan
_exptl_absorpt_process_details
;
CrysAlisPro, Agilent Technologies,
Version 1.171.35.11 (release 16-05-2011 CrysAlis171 .NET)
(compiled May 16 2011,17:55:39)
empirical absorption correction using spherical harmonics,
 implemented in SCALE3 ABSPACK scaling algorithm.
;
_exptl_crystal_colour green
_exptl_crystal_density_diffrn 1.927
_exptl_crystal_description block
_exptl_crystal_F_000 410
_exptl_crystal_size_max 0.35
_exptl_crystal_size_mid 0.35
_exptl_crystal_size_min 0.10
_refine_diff_density_max 0.244
_refine_diff_density_min -0.251
_refine_diff_density_rms 0.050
_refine_ls_extinction_method none
_refine_ls_goodness_of_fit_ref 1.089
_refine_ls_hydrogen_treatment refall
_refine_ls_matrix_type full
_refine_ls_number_parameters 125
_refine_ls_number_reflns 1299
_refine_ls_number_restraints 0
_refine_ls_restrained_S_all 1.089
_refine_ls_R_factor_all 0.0230
_refine_ls_R_factor_gt 0.0198
_refine_ls_shift/su_max 0.000
_refine_ls_shift/su_mean 0.000
_refine_ls_structure_factor_coef Fsqd
_refine_ls_weighting_details 'calc w=1/[\s^2^(Fo^2^)+(0.0221P)^2^+0.2942P] where P=(Fo^2^+2Fc^2^)/3'
_refine_ls_weighting_scheme calc
_refine_ls_wR_factor_gt 0.0482
_refine_ls_wR_factor_ref 0.0498
_reflns_number_gt 1199
_reflns_number_total 1299
_reflns_threshold_expression >2sigma(I)
_cod_data_source_file ic402038x_si_002_12.cif
_cod_data_source_block hx136
_cod_original_sg_symbol_Hall -P2yn
_cod_database_code 4336853

loop_
_symmetry_equiv_pos_as_xyz
'x, y, z'
'-x+1/2, y+1/2, -z+1/2'
'-x, -y, -z'
'x-1/2, -y-1/2, z-1/2'

loop_
_atom_site_label
_atom_site_type_symbol
_atom_site_fract_x
_atom_site_fract_y
_atom_site_fract_z
_atom_site_U_iso_or_equiv
_atom_site_adp_type
_atom_site_occupancy
_atom_site_symmetry_multiplicity
_atom_site_calc_flag
_atom_site_refinement_flags
Co1 Co 0.5000 0.0000 1.0000 0.01247(11) Uani 1 2 d S
Cl1 Cl 0.77405(6) 0.09273(3) 0.98802(6) 0.01901(12) Uani 1 1 d .
O1 O 0.2097(2) 0.18226(10) 0.80313(18) 0.0309(3) Uani 1 1 d .
O2 O 0.07000(19) 0.15607(9) 0.49415(18) 0.0261(3) Uani 1 1 d .
N1 N 0.5188(2) -0.11899(11) 0.8268(2) 0.0149(3) Uani 1 1 d .
N2 N 0.4074(2) -0.09780(11) 0.6250(2) 0.0176(3) Uani 1 1 d .
N3 N 0.1774(2) -0.00341(13) 0.3750(2) 0.0211(3) Uani 1 1 d .
N4 N 0.3007(2) 0.04496(10) 0.70922(19) 0.0145(3) Uani 1 1 d .
N5 N 0.1877(2) 0.13092(11) 0.6630(2) 0.0178(3) Uani 1 1 d .
C1 C 0.2888(2) -0.01654(12) 0.5637(2) 0.0144(3) Uani 1 1 d .
O3 O 0.1264(2) 0.24880(11) 0.1439(2) 0.0257(3) Uani 1 1 d .
H1B H 0.471(3) -0.1765(17) 0.848(3) 0.028(5) Uiso 1 1 d .
H1A H 0.636(3) -0.1314(15) 0.855(3) 0.022(5) Uiso 1 1 d .
H3A H 0.101(3) 0.0451(18) 0.334(3) 0.029(6) Uiso 1 1 d .
H2 H 0.398(3) -0.1416(16) 0.549(3) 0.024(6) Uiso 1 1 d .
H3B H 0.188(3) -0.0434(17) 0.295(3) 0.031(6) Uiso 1 1 d .
H31 H 0.030(4) 0.213(2) 0.106(4) 0.050(8) Uiso 1 1 d .
H32 H 0.144(4) 0.276(2) 0.237(4) 0.041(8) Uiso 1 1 d .

loop_
_atom_site_aniso_label
_atom_site_aniso_U_11
_atom_site_aniso_U_22
_atom_site_aniso_U_33
_atom_site_aniso_U_23
_atom_site_aniso_U_13
_atom_site_aniso_U_12
Co1 0.01418(17) 0.01071(17) 0.01098(17) -0.00030(12) 0.00487(13) 0.00089(11)
Cl1 0.0184(2) 0.0215(2) 0.0172(2) -0.00043(16) 0.00860(17) -0.00417(16)
O1 0.0417(8) 0.0224(7) 0.0187(7) -0.0042(6) 0.0068(6) 0.0142(6)
O2 0.0297(7) 0.0246(7) 0.0165(7) 0.0069(5) 0.0051(6) 0.0104(6)
N1 0.0145(8) 0.0134(7) 0.0144(7) -0.0002(6) 0.0051(6) -0.0001(6)
N2 0.0199(7) 0.0176(7) 0.0122(7) -0.0049(6) 0.0053(6) 0.0026(6)
N3 0.0243(8) 0.0243(9) 0.0122(8) -0.0009(7) 0.0068(7) 0.0051(7)
N4 0.0158(7) 0.0115(7) 0.0144(7) 0.0004(6) 0.0059(6) 0.0025(5)
N5 0.0190(7) 0.0142(7) 0.0170(8) 0.0021(6) 0.0063(6) 0.0019(6)
C1 0.0127(8) 0.0166(8) 0.0147(8) 0.0004(7) 0.0073(7) -0.0027(6)
O3 0.0318(8) 0.0265(7) 0.0195(7) -0.0032(6) 0.0129(6) -0.0115(6)

loop_
_atom_type_symbol
_atom_type_description
_atom_type_scat_dispersion_real
_atom_type_scat_dispersion_imag
_atom_type_scat_source
C C 0.0033 0.0016 'International Tables Vol C Tables 4.2.6.8 and 6.1.1.4'
Cl Cl 0.1484 0.1585 'International Tables Vol C Tables 4.2.6.8 and 6.1.1.4'
Co Co 0.3494 0.9721 'International Tables Vol C Tables 4.2.6.8 and 6.1.1.4'
N N 0.0061 0.0033 'International Tables Vol C Tables 4.2.6.8 and 6.1.1.4'
O O 0.0106 0.0060 'International Tables Vol C Tables 4.2.6.8 and 6.1.1.4'
H H 0.0000 0.0000 'International Tables Vol C Tables 4.2.6.8 and 6.1.1.4'

loop_
_geom_angle_atom_site_label_1
_geom_angle_atom_site_label_2
_geom_angle_atom_site_label_3
_geom_angle
_geom_angle_site_symmetry_1
_geom_angle_site_symmetry_3
N1 Co1 N1 180.0 3_657 .
N1 Co1 N4 75.69(5) 3_657 3_657
N1 Co1 N4 104.31(5) . 3_657
N1 Co1 N4 104.31(5) 3_657 .
N1 Co1 N4 75.69(5) . .
N4 Co1 N4 180.0 3_657 .
N1 Co1 Cl1 90.66(4) 3_657 3_657
N1 Co1 Cl1 89.34(4) . 3_657
N4 Co1 Cl1 90.61(4) 3_657 3_657
N4 Co1 Cl1 89.39(4) . 3_657
N1 Co1 Cl1 89.34(4) 3_657 .
N1 Co1 Cl1 90.66(4) . .
N4 Co1 Cl1 89.39(4) 3_657 .
N4 Co1 Cl1 90.61(4) . .
Cl1 Co1 Cl1 180.0 3_657 .
N2 N1 Co1 112.39(10) . .
N2 N1 H1B 107.0(14) . .
Co1 N1 H1B 109.6(13) . .
N2 N1 H1A 109.2(14) . .
Co1 N1 H1A 111.9(14) . .
H1B N1 H1A 106.4(19) . .
C1 N2 N1 119.96(14) . .
C1 N2 H2 120.0(15) . .
N1 N2 H2 118.6(15) . .
C1 N3 H3A 119.9(16) . .
C1 N3 H3B 120.4(15) . .
H3A N3 H3B 120(2) . .
N5 N4 C1 119.33(13) . .
N5 N4 Co1 123.51(10) . .
C1 N4 Co1 117.16(10) . .
O1 N5 O2 121.77(14) . .
O1 N5 N4 114.86(13) . .
O2 N5 N4 123.37(14) . .
N3 C1 N2 118.12(16) . .
N3 C1 N4 127.51(15) . .
N2 C1 N4 114.37(15) . .
H31 O3 H32 110(3) . .

loop_
_geom_bond_atom_site_label_1
_geom_bond_atom_site_label_2
_geom_bond_distance
_geom_bond_site_symmetry_2
Co1 N1 2.1212(14) 3_657
Co1 N1 2.1212(14) .
Co1 N4 2.1305(13) 3_657
Co1 N4 2.1305(13) .
Co1 Cl1 2.4810(4) 3_657
Co1 Cl1 2.4810(4) .
O1 N5 1.2305(19) .
O2 N5 1.2371(19) .
N1 N2 1.419(2) .
N1 H1B 0.89(2) .
N1 H1A 0.84(2) .
N2 C1 1.334(2) .
N2 H2 0.81(2) .
N3 C1 1.318(2) .
N3 H3A 0.82(2) .
N3 H3B 0.85(2) .
N4 N5 1.3622(19) .
N4 C1 1.366(2) .
O3 H31 0.80(3) .
O3 H32 0.77(3) .

loop_
_geom_hbond_atom_site_label_D
_geom_hbond_atom_site_label_H
_geom_hbond_atom_site_label_A
_geom_hbond_distance_DH
_geom_hbond_distance_HA
_geom_hbond_distance_DA
_geom_hbond_angle_DHA
_geom_hbond_site_symmetry_A
N1 H1B O1 0.89(2) 2.28(2) 3.0332(19) 142.7(18) 2_546
N1 H1B O2 0.89(2) 2.61(2) 3.4754(19) 162.9(18) 2_546
N1 H1A O3 0.84(2) 2.39(2) 3.137(2) 148.8(18) 3_656
N3 H3A O2 0.82(2) 2.01(2) 2.586(2) 126(2) .
N3 H3A Cl1 0.82(2) 2.74(2) 3.3732(17) 135.2(19) 1_454
N2 H2 O3 0.81(2) 2.03(2) 2.837(2) 180(2) 2_545
N3 H3B Cl1 0.85(2) 2.47(2) 3.2691(17) 157.1(19) 3_656
O3 H31 Cl1 0.80(3) 2.34(3) 3.1406(15) 173(3) 1_454
O3 H32 Cl1 0.77(3) 2.43(3) 3.1545(16) 157(2) 4_565

loop_
_geom_torsion_atom_site_label_1
_geom_torsion_atom_site_label_2
_geom_torsion_atom_site_label_3
_geom_torsion_atom_site_label_4
_geom_torsion
_geom_torsion_site_symmetry_1
N4 Co1 N1 N2 -174.85(11) 3_657
N4 Co1 N1 N2 5.15(11) .
Cl1 Co1 N1 N2 94.69(11) 3_657
Cl1 Co1 N1 N2 -85.31(11) .
Co1 N1 N2 C1 -7.70(19) .
N1 Co1 N4 N5 -2.34(13) 3_657
N1 Co1 N4 N5 177.66(13) .
Cl1 Co1 N4 N5 88.19(12) 3_657
Cl1 Co1 N4 N5 -91.81(12) .
N1 Co1 N4 C1 177.27(11) 3_657
N1 Co1 N4 C1 -2.73(11) .
Cl1 Co1 N4 C1 -92.20(11) 3_657
Cl1 Co1 N4 C1 87.80(11) .
C1 N4 N5 O1 -179.21(14) .
Co1 N4 N5 O1 0.4(2) .
C1 N4 N5 O2 1.5(2) .
Co1 N4 N5 O2 -178.92(12) .
N1 N2 C1 N3 -175.35(15) .
N1 N2 C1 N4 5.5(2) .
N5 N4 C1 N3 0.1(3) .
Co1 N4 C1 N3 -179.55(14) .
N5 N4 C1 N2 179.15(14) .
Co1 N4 C1 N2 -0.48(18) .
